data_4320049
loop_
_publ_author_name
'Bin Du'
'Edward A. Meyers'
'Sheldon G. Shore'

_publ_section_title
;
 Syntheses and Structural Characterizations of Sheet- and Column-like
 Lanthanide-Transition Metal Arrays: The Effect of Hydrogen Bonding on the
 Structure When K+ Is Replaced by [NH4]+
;
_journal_name_full 'Inorganic Chemistry'
_journal_page_first 4353
_journal_page_last 4360
_journal_paper_doi 10.1021/ic0014787
_journal_volume 40
_journal_year 2001
_chemical_formula_sum 'C20 H32 N13 O4 Pt2 Yb'
_chemical_formula_weight 1081.81
_chemical_name_systematic
; 
 ? 
;
_space_group_IT_number 14
_symmetry_cell_setting monoclinic
_symmetry_space_group_name_Hall '-P 2ybc'
_symmetry_space_group_name_H-M 'P 1 21/c 1'
_atom_sites_solution_hydrogens geom
_atom_sites_solution_primary direct
_atom_sites_solution_secondary difmap
_audit_creation_method SHELXL-97
_cell_angle_alpha 90.00
_cell_angle_beta 94.506(10)
_cell_angle_gamma 90.00
_cell_formula_units_Z 5
_cell_length_a 9.0321(10)
_cell_length_b 29.0623(10)
_cell_length_c 15.3163(10)
_cell_measurement_temperature 213(2)
_cell_volume 4008.0(5)
_computing_cell_refinement 'Bruker XSCANS'
_computing_data_collection 'Bruker XSCANS'
_computing_data_reduction 'Bruker SHELXTL'
_computing_molecular_graphics 'Bruker SHELXTL'
_computing_publication_material 'Bruker SHELXTL'
_computing_structure_refinement 'SHELXL-97 (Sheldrick, 1997)'
_computing_structure_solution 'SHELXS-97 (Sheldrick, 1990)'
_diffrn_ambient_temperature 213(2)
_diffrn_measured_fraction_theta_full 0.999
_diffrn_measured_fraction_theta_max 0.999
_diffrn_measurement_device_type 'Bruker P4'
_diffrn_measurement_method '\w scans'
_diffrn_radiation_monochromator graphite
_diffrn_radiation_source 'fine-focus sealed tube'
_diffrn_radiation_type MoK\a
_diffrn_radiation_wavelength 0.71073
_diffrn_reflns_av_R_equivalents 0.0702
_diffrn_reflns_av_sigmaI/netI 0.1757
_diffrn_reflns_limit_h_max 10
_diffrn_reflns_limit_h_min -3
_diffrn_reflns_limit_k_max 34
_diffrn_reflns_limit_k_min -7
_diffrn_reflns_limit_l_max 18
_diffrn_reflns_limit_l_min -18
_diffrn_reflns_number 7649
_diffrn_reflns_theta_full 24.97
_diffrn_reflns_theta_max 24.97
_diffrn_reflns_theta_min 2.26
_exptl_absorpt_coefficient_mu 11.644
_exptl_absorpt_correction_T_max 0.1588
_exptl_absorpt_correction_T_min 0.0714
_exptl_absorpt_correction_type none
_exptl_crystal_density_diffrn 2.241
_exptl_crystal_density_method 'not measured'
_exptl_crystal_F_000 2505
_exptl_crystal_size_max 0.48
_exptl_crystal_size_mid 0.30
_exptl_crystal_size_min 0.25
_refine_diff_density_max 2.841
_refine_diff_density_min -4.048
_refine_diff_density_rms 0.454
_refine_ls_extinction_method none
_refine_ls_goodness_of_fit_ref 1.027
_refine_ls_hydrogen_treatment mixed
_refine_ls_matrix_type full
_refine_ls_number_parameters 398
_refine_ls_number_reflns 7032
_refine_ls_number_restraints 243
_refine_ls_restrained_S_all 1.021
_refine_ls_R_factor_all 0.2156
_refine_ls_R_factor_gt 0.0852
_refine_ls_shift/su_max 2.928
_refine_ls_shift/su_mean 0.067
_refine_ls_structure_factor_coef Fsqd
_refine_ls_weighting_details 'calc w=1/[\s^2^(Fo^2^)+(0.1464P)^2^+0.0000P] where P=(Fo^2^+2Fc^2^)/3'
_refine_ls_weighting_scheme calc
_refine_ls_wR_factor_gt 0.2103
_refine_ls_wR_factor_ref 0.2637
_reflns_number_gt 3293
_reflns_number_total 7032
_reflns_threshold_expression >2sigma(I)
_cod_data_source_file ic0014787_3.cif
_cod_data_source_block bd04
_cod_depositor_comments
;
The following automatic conversions were performed:

'_symmetry_cell_setting' value 'Monoclinic' changed to 'monoclinic'
according to the built-in table from CIF Core dictionary named
'cif_core.dic' version 2.4.1 from 2010-06-29.

Automatic conversion script
Id: cif_fix_values 1646 2011-03-28 12:23:43Z adriana 
;
_cod_database_code 4320049

loop_
_symmetry_equiv_pos_as_xyz
'x, y, z'
'-x, y+1/2, -z+1/2'
'-x, -y, -z'
'x, -y-1/2, z-1/2'

loop_
_atom_site_label
_atom_site_type_symbol
_atom_site_fract_x
_atom_site_fract_y
_atom_site_fract_z
_atom_site_U_iso_or_equiv
_atom_site_adp_type
_atom_site_occupancy
_atom_site_symmetry_multiplicity
_atom_site_calc_flag
_atom_site_refinement_flags
_atom_site_disorder_assembly
_atom_site_disorder_group
Yb Yb 0.33713(15) 0.46990(5) 1.22770(9) 0.0481(5) Uani 1 1 d . . .
Pt1 Pt -0.13862(12) 0.39880(4) 1.37364(7) 0.0327(3) Uani 1 1 d . A .
Pt2 Pt 0.58772(14) 0.61856(4) 1.07884(7) 0.0414(4) Uani 1 1 d . A .
N1 N 0.092(4) 0.4531(13) 1.2682(17) 0.080(11) Uani 1 1 d . A .
C1 C -0.002(3) 0.4338(10) 1.3112(16) 0.036(7) Uani 1 1 d . . .
N2 N 0.124(3) 0.3510(10) 1.479(2) 0.062(8) Uani 1 1 d . A .
C2 C 0.023(3) 0.3705(11) 1.4398(19) 0.043(8) Uani 1 1 d . . .
N3 N -0.363(3) 0.3466(12) 1.478(2) 0.069(9) Uani 1 1 d . A .
C3 C -0.278(3) 0.3652(10) 1.4391(17) 0.035(7) Uani 1 1 d . . .
N4 N -0.407(3) 0.4475(11) 1.2720(17) 0.053(8) Uani 1 1 d . . .
C4 C -0.307(3) 0.4287(10) 1.3083(18) 0.032(6) Uani 1 1 d . . .
N5 N 0.489(3) 0.5301(10) 1.1774(16) 0.052(8) Uani 1 1 d . A .
C5 C 0.525(4) 0.5612(13) 1.1443(18) 0.047(8) Uani 1 1 d . . .
N6 N 0.604(4) 0.6687(11) 1.2584(19) 0.073(9) Uani 1 1 d . A .
C6 C 0.601(4) 0.6526(11) 1.1911(19) 0.048(8) Uani 1 1 d . . .
N7 N 0.664(4) 0.7103(10) 0.9819(17) 0.063(9) Uani 1 1 d . A .
C7 C 0.637(5) 0.6764(14) 1.016(2) 0.068(12) Uani 1 1 d . . .
N8 N 0.572(5) 0.5673(8) 0.904(2) 0.097(15) Uani 1 1 d . . .
C8 C 0.567(4) 0.5874(9) 0.9660(18) 0.045(9) Uani 1 1 d . . .
N4H N 0.618(3) 0.6952(7) 1.4381(15) 0.038(6) Uani 1 1 d . . .
O10 O 0.357(3) 0.4726(11) 1.3793(14) 0.083(9) Uani 1 1 d DU A .
C11 C 0.411(4) 0.4534(8) 1.4476(15) 0.059(11) Uani 1 1 d DU . .
N12 N 0.349(3) 0.4550(10) 1.5201(15) 0.066(9) Uani 1 1 d DU A .
C13 C 0.211(4) 0.4836(18) 1.515(2) 0.098(17) Uani 1 1 d DU . .
C14 C 0.410(5) 0.4289(17) 1.5965(18) 0.13(2) Uani 1 1 d DU . .
O20 O 0.245(3) 0.5377(10) 1.271(2) 0.101(12) Uani 1 1 d DU A .
C21 C 0.247(6) 0.5802(14) 1.254(3) 0.19(3) Uani 1 1 d DU . .
N22 N 0.142(4) 0.6031(13) 1.2962(17) 0.123(17) Uani 1 1 d DU A .
C23 C 0.114(11) 0.5678(17) 1.370(5) 0.49(9) Uani 1 1 d DU . .
C24 C 0.197(8) 0.6499(13) 1.321(4) 0.20(4) Uani 1 1 d DU . .
O30 O 0.184(3) 0.4882(18) 1.102(3) 0.18(2) Uani 1 1 d DU A .
C31 C 0.218(7) 0.5273(16) 1.071(5) 0.14(3) Uani 0.36(7) 1 d PDU A 1
N32 N 0.125(6) 0.5422(15) 1.006(3) 0.049(18) Uani 0.36(7) 1 d PDU A 1
C33 C 0.008(9) 0.571(3) 1.050(4) 0.06(3) Uani 0.36(7) 1 d PDU A 1
C34 C 0.191(10) 0.555(3) 0.926(4) 0.18(5) Uani 0.36(7) 1 d PDU A 1
C35 C 0.250(6) 0.509(2) 1.040(3) 0.14(3) Uani 0.64(7) 1 d PDU A 2
N36 N 0.154(7) 0.521(3) 0.973(3) 0.20(4) Uani 0.64(7) 1 d PDU A 2
C37 C 0.036(10) 0.549(4) 1.019(4) 0.24(6) Uani 0.64(7) 1 d PDU A 2
C38 C 0.219(9) 0.536(3) 0.894(3) 0.16(4) Uani 0.64(7) 1 d PDU A 2
O40 O 0.331(3) 0.3909(10) 1.2499(16) 0.090(10) Uani 1 1 d DU A .
C41 C 0.450(5) 0.3669(16) 1.262(18) 2.0(9) Uani 1 1 d DU A .
N42 N 0.422(6) 0.3222(14) 1.266(3) 0.22(3) Uani 1 1 d DU . .
C43 C 0.548(7) 0.297(4) 1.228(5) 0.52(11) Uani 1 1 d DU A .
C44 C 0.270(8) 0.309(2) 1.272(5) 0.23(5) Uani 1 1 d DU A .

loop_
_atom_site_aniso_label
_atom_site_aniso_U_11
_atom_site_aniso_U_22
_atom_site_aniso_U_33
_atom_site_aniso_U_23
_atom_site_aniso_U_13
_atom_site_aniso_U_12
Yb 0.0286(7) 0.0629(10) 0.0507(8) 0.0349(7) -0.0099(6) -0.0085(7)
Pt1 0.0256(6) 0.0445(7) 0.0280(6) 0.0025(5) 0.0023(4) 0.0014(5)
Pt2 0.0512(8) 0.0414(7) 0.0298(6) 0.0112(5) -0.0085(5) -0.0120(6)
N1 0.07(2) 0.14(3) 0.029(14) 0.008(18) 0.022(15) 0.03(2)
C1 0.047(19) 0.039(18) 0.020(13) -0.005(12) -0.005(13) -0.004(15)
N2 0.07(2) 0.047(18) 0.071(19) 0.007(15) 0.009(17) 0.021(16)
C2 0.039(19) 0.04(2) 0.046(17) 0.003(15) -0.010(15) -0.018(16)
N3 0.035(17) 0.10(3) 0.07(2) 0.039(19) 0.006(15) 0.014(17)
C3 0.040(18) 0.037(17) 0.028(14) -0.003(12) -0.001(13) -0.004(14)
N4 0.018(13) 0.09(2) 0.049(15) -0.003(15) -0.008(12) -0.017(15)
C4 0.022(15) 0.038(17) 0.038(15) 0.003(13) 0.012(13) 0.005(13)
N5 0.063(19) 0.050(18) 0.041(14) 0.031(13) -0.004(13) -0.029(15)
C5 0.039(19) 0.07(3) 0.029(15) 0.009(16) -0.012(14) 0.014(18)
N6 0.09(3) 0.07(2) 0.054(19) -0.023(17) -0.003(17) 0.016(19)
C6 0.07(2) 0.05(2) 0.027(15) 0.000(14) -0.005(15) -0.017(18)
N7 0.11(3) 0.050(19) 0.035(14) 0.010(13) 0.014(16) 0.000(18)
C7 0.09(3) 0.08(3) 0.035(18) 0.008(19) -0.005(18) -0.04(2)
N8 0.20(4) 0.005(13) 0.07(2) 0.006(14) -0.09(2) -0.007(18)
C8 0.08(2) 0.011(14) 0.037(16) 0.031(12) -0.018(15) -0.052(15)
N4H 0.057(17) 0.019(12) 0.038(13) 0.005(10) 0.002(12) -0.005(11)
O10 0.051(16) 0.14(3) 0.063(16) -0.014(17) 0.018(13) 0.003(17)
C11 0.14(3) 0.000(13) 0.038(17) 0.019(12) 0.00(2) -0.024(17)
N12 0.08(2) 0.06(2) 0.061(19) 0.037(16) 0.002(17) -0.006(17)
C13 0.07(3) 0.16(5) 0.07(3) 0.00(3) 0.04(2) 0.06(3)
C14 0.11(4) 0.21(6) 0.07(3) 0.03(4) -0.02(3) -0.08(4)
O20 0.058(18) 0.07(2) 0.17(3) 0.08(2) 0.003(19) 0.011(15)
C21 0.21(7) 0.25(7) 0.09(4) -0.04(5) 0.01(4) 0.11(6)
N22 0.17(4) 0.19(4) 0.024(15) 0.00(2) 0.05(2) 0.00(4)
C23 0.55(16) 0.02(3) 1.0(2) 0.02(8) 0.31(15) -0.09(7)
C24 0.32(10) 0.11(6) 0.16(6) 0.02(5) -0.04(6) -0.05(6)
O30 0.029(15) 0.32(5) 0.19(3) 0.17(3) -0.020(19) -0.04(2)
C31 0.17(7) 0.01(3) 0.22(7) -0.07(4) -0.09(5) 0.08(4)
N32 0.01(3) 0.01(3) 0.13(5) -0.04(2) 0.01(3) 0.01(2)
C33 0.11(7) 0.08(7) 0.00(4) -0.05(4) -0.01(3) 0.07(5)
C34 0.11(9) 0.38(14) 0.06(4) -0.20(5) 0.06(5) -0.12(8)
C35 0.29(6) 0.08(5) 0.03(3) 0.03(3) -0.05(3) -0.14(4)
N36 0.15(6) 0.30(9) 0.13(5) 0.11(5) 0.01(3) -0.02(5)
C37 0.45(12) 0.28(14) 0.00(3) -0.04(5) -0.02(5) 0.06(10)
C38 0.29(10) 0.18(9) 0.02(3) 0.01(4) -0.04(4) -0.09(7)
O40 0.11(2) 0.11(2) 0.056(15) -0.015(14) -0.006(14) -0.084(19)
C41 2.0(9) 2.0(9) 2.0(9) -0.02(10) 0.35(12) 0.01(10)
N42 0.28(7) 0.29(7) 0.07(3) -0.06(4) -0.11(4) -0.03(6)
C43 0.63(16) 0.46(15) 0.40(13) -0.05(11) -0.46(12) 0.23(12)
C44 0.33(9) 0.15(6) 0.27(8) -0.08(5) 0.27(8) -0.12(6)

loop_
_atom_type_symbol
_atom_type_description
_atom_type_scat_dispersion_real
_atom_type_scat_dispersion_imag
_atom_type_scat_source
C C 0.0033 0.0016 'International Tables Vol C Tables 4.2.6.8 and 6.1.1.4'
H H 0.0000 0.0000 'International Tables Vol C Tables 4.2.6.8 and 6.1.1.4'
N N 0.0061 0.0033 'International Tables Vol C Tables 4.2.6.8 and 6.1.1.4'
O O 0.0106 0.0060 'International Tables Vol C Tables 4.2.6.8 and 6.1.1.4'
Yb Yb -0.3850 5.5486 'International Tables Vol C Tables 4.2.6.8 and 6.1.1.4'
Pt Pt -1.7033 8.3905 'International Tables Vol C Tables 4.2.6.8 and 6.1.1.4'

loop_
_geom_angle_atom_site_label_1
_geom_angle_atom_site_label_2
_geom_angle_atom_site_label_3
_geom_angle
_geom_angle_site_symmetry_1
_geom_angle_site_symmetry_3
_geom_angle_publ_flag
O20 Yb O10 71.1(11) . . ?
O20 Yb O40 143.6(10) . . ?
O10 Yb O40 83.5(10) . . ?
O20 Yb O30 80.8(16) . . ?
O10 Yb O30 144.4(14) . . ?
O40 Yb O30 109.0(14) . . ?
O20 Yb N5 72.0(10) . . ?
O10 Yb N5 107.2(10) . . ?
O40 Yb N5 142.4(11) . . ?
O30 Yb N5 83.4(10) . . ?
O20 Yb N1 74.5(11) . . ?
O10 Yb N1 75.5(9) . . ?
O40 Yb N1 74.1(12) . . ?
O30 Yb N1 76.3(10) . . ?
N5 Yb N1 143.1(11) . . ?
O20 Yb N4 120.7(10) . 1_655 ?
O10 Yb N4 74.5(9) . 1_655 ?
O40 Yb N4 74.3(10) . 1_655 ?
O30 Yb N4 140.4(12) . 1_655 ?
N5 Yb N4 74.3(10) . 1_655 ?
N1 Yb N4 138.3(10) . 1_655 ?
O20 Yb N8 140.6(10) . 3_667 ?
O10 Yb N8 145.4(9) . 3_667 ?
O40 Yb N8 72.6(9) . 3_667 ?
O30 Yb N8 68.9(15) . 3_667 ?
N5 Yb N8 79.8(10) . 3_667 ?
N1 Yb N8 119.4(11) . 3_667 ?
N4 Yb N8 75.2(10) 1_655 3_667 ?
O20 Yb C31 68.9(15) . . ?
O10 Yb C31 140.0(15) . . ?
O40 Yb C31 130.2(12) . . ?
O30 Yb C31 22.9(11) . . ?
N5 Yb C31 61.5(12) . . ?
N1 Yb C31 92.2(15) . . ?
N4 Yb C31 129.2(15) 1_655 . ?
N8 Yb C31 73.7(15) 3_667 . ?
O20 Yb C35 83.4(16) . . ?
O10 Yb C35 154.4(16) . . ?
O40 Yb C35 119.0(14) . . ?
O30 Yb C35 22.0(10) . . ?
N5 Yb C35 63.2(10) . . ?
N1 Yb C35 98.0(12) . . ?
N4 Yb C35 121.0(13) 1_655 . ?
N8 Yb C35 59.3(15) 3_667 . ?
C31 Yb C35 14.5(18) . . ?
O20 Yb C41 153(5) . . ?
O10 Yb C41 82(5) . . ?
O40 Yb C41 20.0(10) . . ?
O30 Yb C41 120(4) . . ?
N5 Yb C41 124(2) . . ?
N1 Yb C41 93(2) . . ?
N4 Yb C41 54.7(13) 1_655 . ?
N8 Yb C41 67(5) 3_667 . ?
C31 Yb C41 137(5) . . ?
C35 Yb C41 123(5) . . ?
C2 Pt1 C1 89.9(13) . . ?
C2 Pt1 C3 90.5(12) . . ?
C1 Pt1 C3 178.2(12) . . ?
C2 Pt1 C4 178.5(13) . . ?
C1 Pt1 C4 90.8(12) . . ?
C3 Pt1 C4 88.8(12) . . ?
C8 Pt2 C6 177.1(14) . . ?
C8 Pt2 C7 88.3(11) . . ?
C6 Pt2 C7 90.0(13) . . ?
C8 Pt2 C5 92.6(10) . . ?
C6 Pt2 C5 89.0(12) . . ?
C7 Pt2 C5 176.4(16) . . ?
C1 N1 Yb 155(3) . . ?
N1 C1 Pt1 175(3) . . ?
N2 C2 Pt1 177(3) . . ?
N3 C3 Pt1 178(3) . . ?
C4 N4 Yb 160(2) . 1_455 ?
N4 C4 Pt1 178(3) . . ?
C5 N5 Yb 162(3) . . ?
N5 C5 Pt2 178(3) . . ?
N6 C6 Pt2 174(3) . . ?
N7 C7 Pt2 178(3) . . ?
C8 N8 Yb 163(4) . 3_667 ?
N8 C8 Pt2 171(3) . . ?
C11 O10 Yb 145(2) . . ?
O10 C11 N12 123(3) . . ?
C11 N12 C14 120.5(12) . . ?
C11 N12 C13 113(2) . . ?
C14 N12 C13 126(2) . . ?
C21 O20 Yb 141(3) . . ?
O20 C21 N22 111(3) . . ?
C21 N22 C24 110(3) . . ?
C21 N22 C23 100(3) . . ?
C24 N22 C23 119(3) . . ?
C31 O30 C35 35(4) . . ?
C31 O30 Yb 111(3) . . ?
C35 O30 Yb 116(2) . . ?
O30 C31 N32 115(4) . . ?
O30 C31 Yb 46(2) . . ?
N32 C31 Yb 159(3) . . ?
C31 N32 C34 116(3) . . ?
C31 N32 C33 106(3) . . ?
C34 N32 C33 124(3) . . ?
O30 C35 N36 112(3) . . ?
O30 C35 Yb 42.3(17) . . ?
N36 C35 Yb 154(3) . . ?
C35 N36 C38 116(3) . . ?
C35 N36 C37 103(3) . . ?
C38 N36 C37 123(4) . . ?
C41 O40 Yb 122(3) . . ?
O40 C41 N42 112(3) . . ?
O40 C41 Yb 38(2) . . ?
N42 C41 Yb 150(4) . . ?
C41 N42 C44 117(2) . . ?
C41 N42 C43 108(3) . . ?
C44 N42 C43 130(4) . . ?

loop_
_geom_bond_atom_site_label_1
_geom_bond_atom_site_label_2
_geom_bond_distance
_geom_bond_site_symmetry_2
_geom_bond_publ_flag
Yb O20 2.26(3) . ?
Yb O10 2.32(2) . ?
Yb O40 2.32(3) . ?
Yb O30 2.34(3) . ?
Yb N5 2.39(2) . ?
Yb N1 2.40(3) . ?
Yb N4 2.45(3) 1_655 ?
Yb N8 2.48(4) 3_667 ?
Yb C31 3.05(5) . ?
Yb C35 3.14(3) . ?
Yb C41 3.19(5) . ?
Pt1 C2 1.90(3) . ?
Pt1 C1 1.91(3) . ?
Pt1 C3 1.93(3) . ?
Pt1 C4 1.95(3) . ?
Pt2 C8 1.95(3) . ?
Pt2 C6 1.98(3) . ?
Pt2 C7 2.01(4) . ?
Pt2 C5 2.05(4) . ?
N1 C1 1.25(4) . ?
N2 C2 1.20(4) . ?
N3 C3 1.14(4) . ?
N4 C4 1.16(4) . ?
N4 Yb 2.45(3) 1_455 ?
N5 C5 1.10(4) . ?
N6 C6 1.13(4) . ?
N7 C7 1.15(4) . ?
N8 C8 1.13(4) . ?
N8 Yb 2.48(4) 3_667 ?
O10 C11 1.25(3) . ?
C11 N12 1.285(10) . ?
N12 C14 1.466(10) . ?
N12 C13 1.49(3) . ?
O20 C21 1.26(3) . ?
C21 N22 1.36(3) . ?
N22 C24 1.49(3) . ?
N22 C23 1.56(4) . ?
O30 C31 1.28(4) . ?
O30 C35 1.30(3) . ?
C31 N32 1.32(3) . ?
N32 C34 1.46(3) . ?
N32 C33 1.54(4) . ?
C35 N36 1.33(3) . ?
N36 C38 1.46(3) . ?
N36 C37 1.55(4) . ?
O40 C41 1.29(4) . ?
C41 N42 1.33(3) . ?
N42 C44 1.44(3) . ?
N42 C43 1.51(4) . ?
